data_4030745
loop_
_publ_author_name
'Chen, Y F'
'Rabu, P'
'Pourroy, G'
'Vilminot, S'

_publ_section_title
;
 Phase evolution with thermal treatment in the system cordierite-CuO
;
_journal_name_full
;
European Journal of Solid State Inorganic Chemistry
;
_journal_page_first 1065
_journal_page_last 1076
_journal_volume 32
_journal_year 1995
_chemical_formula_sum 'Al4 Cu0.17 Mg1.83 O18 Si5'
_chemical_formula_weight 591.624
_space_group_IT_number 192
_symmetry_cell_setting hexagonal
_symmetry_Int_Tables_number 192
_symmetry_space_group_name_Hall '-P 6 2c'
_symmetry_space_group_name_H-M 'P 6/m c c'
_cell_angle_alpha 90
_cell_angle_beta 90
_cell_angle_gamma 120
_cell_formula_units_Z 2
_cell_length_a 9.7659(5)
_cell_length_b 9.7659(5)
_cell_length_c 9.3482(3)
_cell_volume 772.12(6)
_diffrn_ambient_temperature 293
_diffrn_radiation_probe x-ray
_diffrn_radiation_type CoK\a
_diffrn_radiation_wavelength 1.7889
_exptl_absorpt_coefficient_mu 12.915
_exptl_crystal_density_diffrn 2.545
_exptl_crystal_F_000 586
_pd_proc_ls_prof_R_factor 0.125
_pd_proc_ls_prof_wR_expected 0.068
_pd_proc_ls_prof_wR_factor 0.158
_refine_ls_number_parameters 6
_refine_ls_number_reflns 118
_refine_ls_R_I_factor 0.0307
_cod_data_source_file EJSSIC-1995-32-1065-1076-2.cif
_cod_data_source_block 1000
_cod_depositor_comments
;
sample prepared at 1273 K
Rietveld refinements, Fullprof software
;
_cod_original_cell_volume 772.12(10)
_cod_original_formula_sum 'Al4 Cu.17 Mg1.83 O18 Si5'
_cod_database_code 4030745

loop_
_symmetry_equiv_pos_site_id
_symmetry_equiv_pos_as_xyz
1 x,y,z
2 x-y,x,z
3 -y,x-y,z
4 -x,-y,z
5 -x+y,-x,z
6 y,-x+y,z
7 -y,-x,1/2-z
8 x-y,-y,1/2-z
9 x,x-y,1/2-z
10 y,x,1/2-z
11 -x+y,y,1/2-z
12 -x,-x+y,1/2-z
13 -x,-y,-z
14 -x+y,-x,-z
15 y,-x+y,-z
16 x,y,-z
17 x-y,x,-z
18 -y,x-y,-z
19 y,x,1/2+z
20 -x+y,y,1/2+z
21 -x,-x+y,1/2+z
22 -y,-x,1/2+z
23 x-y,-y,1/2+z
24 x,x-y,1/2+z

loop_
_atom_site_label
_atom_site_type_symbol
_atom_site_thermal_displace_type
_atom_site_fract_x
_atom_site_fract_y
_atom_site_fract_z
_atom_site_occupancy
_atom_site_U_iso_or_equiv
Cu1 Cu Uiso 0.66670 0.33330 0.25000 0.085(10) 0.016(2)
Si2 Si Uiso 0.3716(3) 0.2657(3) 0.00000 0.667 0.0119(10)
Al1 Al Uiso 0.50000 0.50000 0.25000 0.667 0.0138(13)
Mg1 Mg Uiso 0.66670 0.33330 0.25000 0.915(10) 0.016(2)
O1 O Uiso 0.4846(4) 0.3478(4) 0.1437(3) 1.000 0.0152(13)
O2 O Uiso 0.2308(7) 0.3083(5) 0.00000 1.000 0.0208(18)
Si1 Si Uiso 0.50000 0.50000 0.25000 0.333 0.0138(13)
Al2 Al Uiso 0.3716(3) 0.2657(3) 0.00000 0.333 0.0119(10)

loop_
_atom_type_symbol
_atom_type_description
_atom_type_scat_dispersion_real
_atom_type_scat_dispersion_imag
_atom_type_scat_source
Al Al 0.2540 0.3277 'S.Brennan & P.L.Cowan (1992).Rev.Sci.Instr.,63,650'
Mg Mg 0.2097 0.2377 'S.Brennan & P.L.Cowan (1992).Rev.Sci.Instr.,63,650'
O O 0.0635 0.0442 'S.Brennan & P.L.Cowan (1992).Rev.Sci.Instr.,63,650'
Si Si 0.3006 0.4396 'S.Brennan & P.L.Cowan (1992).Rev.Sci.Instr.,63,650'

loop_
_geom_angle_atom_site_label_1
_geom_angle_atom_site_label_2
_geom_angle_atom_site_label_3
_geom_angle
_geom_angle_site_symmetry_1
_geom_angle_site_symmetry_3
_geom_angle_publ_flag
O1 Cu1 O1 99.49(15) . 3_655 yes
O1 Cu1 O1 99.48(17) . 5_665 yes
O1 Cu1 O1 75.50(14) . 7_665 yes
O1 Cu1 O1 85.81(15) . 9_555 yes
O1 Cu1 O1 173.31(13) . 11_655 yes
O1 Cu1 O1 99.51(16) 3_655 5_665 yes
O1 Cu1 O1 173.31(17) 3_655 7_665 yes
O1 Cu1 O1 75.52(17) 3_655 9_555 yes
O1 Cu1 O1 85.84(16) 3_655 11_655 yes
O1 Cu1 O1 85.81(15) 5_665 7_665 yes
O1 Cu1 O1 173.4(2) 5_665 9_555 yes
O1 Cu1 O1 75.52(17) 5_665 11_655 yes
O1 Cu1 O1 99.48(15) 7_665 9_555 yes
O1 Cu1 O1 99.49(15) 7_665 11_655 yes
O1 Cu1 O1 99.51(15) 9_555 11_655 yes
O1 Si1 O1 96.11(18) . 7_665 yes
O1 Si1 O1 123.57(17) . 10_555 yes
O1 Si1 O1 123.57(17) 4_665 7_665 yes
O1 Si1 O1 96.11(18) 4_665 10_555 yes
O1 Si1 O1 109.92(16) 7_665 10_555 yes
O1 Si1 O1 109.92(14) . 4_665 yes
O1 Si2 O2 108.6(2) 16_555 . yes
O1 Si2 O2 109.3(2) . 6_555 yes
O1 Si2 O2 109.3(2) 16_555 6_555 yes
O1 Si2 O2 108.6(2) . . yes
O1 Si2 O1 107.3(2) . 16_555 yes
O2 Si2 O2 113.5(3) . 6_555 yes
O1 Al1 O1 96.11(18) . 7_665 yes
O1 Al1 O1 109.92(14) . 4_665 yes
O1 Al1 O1 96.11(18) 4_665 10_555 yes
O1 Al1 O1 123.57(17) . 10_555 yes
O1 Al1 O1 123.57(17) 4_665 7_665 yes
O1 Al1 O1 109.92(16) 7_665 10_555 yes
O1 Al2 O2 108.6(2) . . yes
O1 Al2 O2 109.3(2) 16_555 6_555 yes
O1 Al2 O1 107.3(2) . 16_555 yes
O2 Al2 O2 113.5(3) . 6_555 yes
O1 Al2 O2 109.3(2) . 6_555 yes
O1 Al2 O2 108.6(2) 16_555 . yes
O1 Mg1 O1 99.48(17) . 5_665 yes
O1 Mg1 O1 75.50(14) . 7_665 yes
O1 Mg1 O1 99.49(15) . 3_655 yes
O1 Mg1 O1 75.52(17) 3_655 9_555 yes
O1 Mg1 O1 85.84(16) 3_655 11_655 yes
O1 Mg1 O1 85.81(15) 5_665 7_665 yes
O1 Mg1 O1 85.81(15) . 9_555 yes
O1 Mg1 O1 173.31(13) . 11_655 yes
O1 Mg1 O1 99.51(16) 3_655 5_665 yes
O1 Mg1 O1 173.31(17) 3_655 7_665 yes
O1 Mg1 O1 99.51(15) 9_555 11_655 yes
O1 Mg1 O1 75.52(17) 5_665 11_655 yes
O1 Mg1 O1 99.48(15) 7_665 9_555 yes
O1 Mg1 O1 173.4(2) 5_665 9_555 yes
O1 Mg1 O1 99.49(15) 7_665 11_655 yes
Si1 O1 Al2 128.9(3) . . yes
Si2 O1 Al1 128.9(3) . . yes
Si2 O2 Si2 173.5(3) . 2_555 yes

loop_
_geom_bond_atom_site_label_1
_geom_bond_atom_site_label_2
_geom_bond_distance
_geom_bond_site_symmetry_2
_geom_bond_publ_flag
Cu1 O1 2.103(4) . yes
Cu1 O1 2.102(5) 3_655 yes
Cu1 O1 2.102(4) 5_665 yes
Cu1 O1 2.103(4) 7_665 yes
Cu1 O1 2.102(5) 9_555 yes
Cu1 O1 2.102(6) 11_655 yes
Si1 O1 1.731(3) 4_665 yes
Si1 O1 1.731(4) 7_665 yes
Si1 O1 1.731(4) 10_555 yes
Si1 O1 1.731(3) . yes
Si2 O1 1.668(4) 16_555 yes
Si2 O1 1.668(4) . yes
Si2 O2 1.624(8) . yes
Si2 O2 1.620(8) 6_555 yes
Al1 O1 1.731(3) 4_665 yes
Al1 O1 1.731(4) 7_665 yes
Al1 O1 1.731(3) . yes
Al1 O1 1.731(4) 10_555 yes
Al2 O2 1.624(8) . yes
Al2 O2 1.620(8) 6_555 yes
Al2 O1 1.668(4) . yes
Al2 O1 1.668(4) 16_555 yes
Mg1 O1 2.102(5) 3_655 yes
Mg1 O1 2.102(4) 5_665 yes
Mg1 O1 2.103(4) . yes
Mg1 O1 2.102(5) 9_555 yes
Mg1 O1 2.102(6) 11_655 yes
Mg1 O1 2.103(4) 7_665 yes

loop_
_geom_torsion_atom_site_label_1
_geom_torsion_atom_site_label_2
_geom_torsion_atom_site_label_3
_geom_torsion_atom_site_label_4
_geom_torsion
_geom_torsion_site_symmetry_1
_geom_torsion_site_symmetry_3
_geom_torsion_publ_flag
O2 Si2 O1 Al1 -18.7(4) . . no
O2 Si2 O1 Mg1 169.0(3) . . no
O1 Si2 O1 Al1 98.5(3) 16_555 . no
O1 Si2 O1 Mg1 -73.9(3) 16_555 . no
O1 Al1 O1 Si2 -45.7(3) 4_665 . no
O1 Al1 O1 Mg1 129.07(17) 4_665 . no
O1 Al1 O1 Si2 -174.8(3) 7_665 . no
O1 Al1 O1 Mg1 0.00(15) 7_665 . no
O1 Al1 O1 Si2 66.4(3) 10_555 . no
O1 Al1 O1 Mg1 -118.83(18) 10_555 . no
O1 Al1 O1 Mg1 0.00(16) . 7_665 no
O1 Mg1 O1 Si2 -10.5(3) 3_655 . no
O1 Mg1 O1 Al1 175.47(15) 3_655 . no
O1 Mg1 O1 Si2 90.9(3) 5_665 . no
O1 Mg1 O1 Al1 -83.13(15) 5_665 . no
O1 Mg1 O1 Si2 174.1(3) 7_665 . no
O1 Mg1 O1 Al1 0.00(13) 7_665 . no
O1 Mg1 O1 Si2 -85.0(3) 9_555 . no
O1 Mg1 O1 Al1 100.92(16) 9_555 . no
O1 Mg1 O1 Al1 0.00(13) . 7_665 no
